data_2223949
loop_
_publ_author_name
'Zhang, Wu'
'Li, Wen-Juan'

_publ_section_title
;Di-\m-chlorido-bis[(2'-carboxybiphenyl-2-carboxylato-\k<i>O</i>)(2,2':6',2''-terpyridine-\k^3^<i>N</i>,<i>N</i>',<i>N</i>'')cadmium(II)]
 hemihydrate
;
_journal_coeditor_code NK2006
_journal_issue 11
_journal_name_full 'Acta Crystallographica Section E'
_journal_page_first m1409
_journal_page_last m1410
_journal_paper_doi 10.1107/S1600536809042044
_journal_volume 65
_journal_year 2009
_chemical_formula_iupac '[Cd2 (C14 H9 O4)2 Cl2 (C15 H11 N3)2], 0.5H2 O'
_chemical_formula_moiety 'C58 H40 Cd2 Cl2 N6 O8, 0.5(H2 O)'
_chemical_formula_sum 'C58 H41 Cd2 Cl2 N6 O8.5'
_chemical_formula_weight 1253.67
_chemical_name_systematic
;
Di-\m-chlorido-bis[(2'-carboxy-1,1'-biphenyl-2-carboxylato-
\k<i>O</i>)(2,2':6',2''-terpyridine-
\k^3^<i>N</i>,<i>N</i>',<i>N</i>'')cadmium(II)] hemihydrate
;
_space_group_IT_number 2
_symmetry_cell_setting triclinic
_symmetry_space_group_name_Hall '-P 1'
_symmetry_space_group_name_H-M 'P -1'
_atom_sites_solution_hydrogens geom
_atom_sites_solution_primary direct
_atom_sites_solution_secondary difmap
_audit_creation_method SHELXL-97
_cell_angle_alpha 96.233(4)
_cell_angle_beta 96.927(4)
_cell_angle_gamma 108.132(3)
_cell_formula_units_Z 1
_cell_length_a 9.5673(18)
_cell_length_b 11.575(2)
_cell_length_c 12.565(2)
_cell_measurement_reflns_used 4272
_cell_measurement_temperature 296(2)
_cell_measurement_theta_max 27.8325
_cell_measurement_theta_min 2.9785
_cell_volume 1296.9(4)
_computing_cell_refinement 'SAINT (Bruker, 2007)'
_computing_data_collection 'APEX2 (Bruker, 2007)'
_computing_data_reduction 'SAINT (Bruker, 2007)'
_computing_molecular_graphics 'SHELXTL (Sheldrick, 2008) and DIAMOND (Brandenburg & Putz, 1999)'
_computing_publication_material 'SHELXTL (Sheldrick, 2008)'
_computing_structure_refinement 'SHELXTL (Sheldrick, 2008)'
_computing_structure_solution 'SHELXTL (Sheldrick, 2008)'
_diffrn_ambient_temperature 296(2)
_diffrn_measured_fraction_theta_full 0.993
_diffrn_measured_fraction_theta_max 0.993
_diffrn_measurement_device_type 'Bruker APEXII CCD area-detector'
_diffrn_measurement_method '\w scans'
_diffrn_radiation_monochromator graphite
_diffrn_radiation_source 'sealed tube'
_diffrn_radiation_type MoK\a
_diffrn_radiation_wavelength 0.71073
_diffrn_reflns_av_R_equivalents 0.0587
_diffrn_reflns_av_sigmaI/netI 0.0546
_diffrn_reflns_limit_h_max 6
_diffrn_reflns_limit_h_min -11
_diffrn_reflns_limit_k_max 13
_diffrn_reflns_limit_k_min -11
_diffrn_reflns_limit_l_max 14
_diffrn_reflns_limit_l_min -13
_diffrn_reflns_number 7084
_diffrn_reflns_theta_full 25.00
_diffrn_reflns_theta_max 25.00
_diffrn_reflns_theta_min 1.65
_exptl_absorpt_coefficient_mu 0.987
_exptl_absorpt_correction_T_max 0.7976
_exptl_absorpt_correction_T_min 0.7696
_exptl_absorpt_correction_type multi-scan
_exptl_absorpt_process_details '(SADABS; Sheldrick, 1996)'
_exptl_crystal_colour colourless
_exptl_crystal_density_diffrn 1.605
_exptl_crystal_density_method 'not measured'
_exptl_crystal_description block
_exptl_crystal_F_000 629
_exptl_crystal_size_max 0.28
_exptl_crystal_size_mid 0.26
_exptl_crystal_size_min 0.24
_refine_diff_density_max 1.332
_refine_diff_density_min -0.983
_refine_ls_extinction_method none
_refine_ls_goodness_of_fit_ref 1.007
_refine_ls_hydrogen_treatment constr
_refine_ls_matrix_type full
_refine_ls_number_parameters 353
_refine_ls_number_reflns 4529
_refine_ls_number_restraints 0
_refine_ls_restrained_S_all 1.007
_refine_ls_R_factor_all 0.0513
_refine_ls_R_factor_gt 0.0461
_refine_ls_shift/su_max 0.001
_refine_ls_shift/su_mean 0.000
_refine_ls_structure_factor_coef Fsqd
_refine_ls_weighting_details 'calc w=1/[\s^2^(Fo^2^)+(0.0854P)^2^+0.0000P] where P=(Fo^2^+2Fc^2^)/3'
_refine_ls_weighting_scheme calc
_refine_ls_wR_factor_gt 0.1212
_refine_ls_wR_factor_ref 0.1235
_reflns_number_gt 3969
_reflns_number_total 4529
_reflns_threshold_expression >2sigma(I)
_cod_data_source_file nk2006.cif
_cod_data_source_block I
_cod_original_cell_volume 1297.0(4)
_cod_original_formula_sum 'C58 H41 Cd2 Cl2 N6 O8.50'
_cod_database_code 2223949
_cod_database_fobs_code 2223949

loop_
_symmetry_equiv_pos_as_xyz
'x, y, z'
'-x, -y, -z'

loop_
_atom_site_type_symbol
_atom_site_label
_atom_site_fract_x
_atom_site_fract_y
_atom_site_fract_z
_atom_site_U_iso_or_equiv
_atom_site_adp_type
_atom_site_calc_flag
_atom_site_refinement_flags
_atom_site_occupancy
_atom_site_disorder_assembly
_atom_site_disorder_group
Cd Cd1 0.89580(3) 0.91082(2) 0.60537(2) 0.03337(14) Uani d . 1 . .
Cl Cl1 1.04993(13) 0.86663(10) 0.46861(10) 0.0456(3) Uani d . 1 . .
N N1 1.0075(4) 1.0318(3) 0.7764(3) 0.0380(8) Uani d . 1 . .
N N2 0.7167(4) 0.9594(3) 0.6971(3) 0.0315(7) Uani d . 1 . .
N N3 0.6578(4) 0.8338(3) 0.4963(3) 0.0379(8) Uani d . 1 . .
O O1 0.8489(4) 0.7257(3) 0.6690(3) 0.0480(7) Uani d . 1 . .
O O2 1.0910(4) 0.7855(3) 0.7351(2) 0.0473(7) Uani d . 1 . .
O O3 1.2591(4) 0.7729(3) 0.8974(2) 0.0490(8) Uani d . 1 . .
H H3A 1.2060 0.7691 0.8399 0.073 Uiso calc R 1 . .
O O4 1.4450(4) 0.7087(4) 0.9518(3) 0.0715(11) Uani d . 1 . .
C C1 0.9344(5) 0.5939(3) 0.7723(3) 0.0359(9) Uani d . 1 . .
C C2 0.8088(5) 0.5557(4) 0.8212(3) 0.0446(10) Uani d . 1 . .
H H2 0.7380 0.5954 0.8137 0.054 Uiso calc R 1 . .
C C3 0.7870(6) 0.4608(4) 0.8802(4) 0.0500(12) Uani d . 1 . .
H H3 0.7036 0.4381 0.9142 0.060 Uiso calc R 1 . .
C C4 0.8886(6) 0.3989(4) 0.8894(4) 0.0532(13) Uani d . 1 . .
H H4 0.8749 0.3352 0.9304 0.064 Uiso calc R 1 . .
C C5 1.0103(6) 0.4316(4) 0.8374(4) 0.0480(11) Uani d . 1 . .
H H5 1.0761 0.3870 0.8414 0.058 Uiso calc R 1 . .
C C6 1.0381(5) 0.5304(3) 0.7786(3) 0.0362(9) Uani d . 1 . .
C C7 1.1713(5) 0.5553(3) 0.7216(3) 0.0369(9) Uani d . 1 . .
C C8 1.3159(5) 0.6283(4) 0.7719(3) 0.0387(9) Uani d . 1 . .
C C9 1.4367(5) 0.6326(4) 0.7207(4) 0.0503(11) Uani d . 1 . .
H H9 1.5322 0.6786 0.7562 0.060 Uiso calc R 1 . .
C C10 1.4179(7) 0.5693(5) 0.6174(5) 0.0644(15) Uani d . 1 . .
H H10 1.4998 0.5742 0.5828 0.077 Uiso calc R 1 . .
C C11 1.2763(7) 0.4989(5) 0.5660(4) 0.0659(15) Uani d . 1 . .
H H11 1.2627 0.4568 0.4961 0.079 Uiso calc R 1 . .
C C12 1.1544(6) 0.4905(4) 0.6176(4) 0.0484(11) Uani d . 1 . .
H H12 1.0599 0.4410 0.5827 0.058 Uiso calc R 1 . .
C C13 0.9598(5) 0.7096(4) 0.7199(3) 0.0379(9) Uani d . 1 . .
C C14 1.3450(5) 0.7058(4) 0.8823(4) 0.0458(11) Uani d . 1 . .
C C15 1.1542(6) 1.0720(4) 0.8099(4) 0.0524(12) Uani d . 1 . .
H H15 1.2147 1.0521 0.7634 0.063 Uiso calc R 1 . .
C C16 1.2213(6) 1.1415(5) 0.9098(5) 0.0651(15) Uani d . 1 . .
H H16 1.3244 1.1690 0.9299 0.078 Uiso calc R 1 . .
C C17 1.1310(7) 1.1688(5) 0.9785(5) 0.0679(16) Uani d . 1 . .
H H17 1.1723 1.2139 1.0472 0.081 Uiso calc R 1 . .
C C18 0.9788(6) 1.1290(4) 0.9454(4) 0.0549(12) Uani d . 1 . .
H H18 0.9168 1.1472 0.9914 0.066 Uiso calc R 1 . .
C C19 0.9188(5) 1.0611(3) 0.8423(3) 0.0379(9) Uani d . 1 . .
C C20 0.7568(5) 1.0186(3) 0.7991(3) 0.0360(9) Uani d . 1 . .
C C21 0.6505(6) 1.0399(4) 0.8586(4) 0.0490(11) Uani d . 1 . .
H H21 0.6786 1.0824 0.9291 0.059 Uiso calc R 1 . .
C C22 0.5042(6) 0.9969(4) 0.8106(4) 0.0582(13) Uani d . 1 . .
H H22 0.4320 1.0088 0.8499 0.070 Uiso calc R 1 . .
C C23 0.4613(5) 0.9365(4) 0.7058(4) 0.0504(12) Uani d . 1 . .
H H23 0.3617 0.9082 0.6732 0.060 Uiso calc R 1 . .
C C24 0.5730(4) 0.9188(3) 0.6493(4) 0.0367(9) Uani d . 1 . .
C C25 0.5410(4) 0.8528(3) 0.5354(3) 0.0370(9) Uani d . 1 . .
C C26 0.3985(5) 0.8115(4) 0.4741(4) 0.0545(12) Uani d . 1 . .
H H26 0.3191 0.8262 0.5024 0.065 Uiso calc R 1 . .
C C27 0.3772(6) 0.7487(5) 0.3713(5) 0.0657(15) Uani d . 1 . .
H H27 0.2828 0.7202 0.3293 0.079 Uiso calc R 1 . .
C C28 0.4959(6) 0.7279(5) 0.3300(4) 0.0609(14) Uani d . 1 . .
H H28 0.4833 0.6860 0.2602 0.073 Uiso calc R 1 . .
C C29 0.6342(6) 0.7711(4) 0.3953(4) 0.0498(11) Uani d . 1 . .
H H29 0.7144 0.7563 0.3684 0.060 Uiso calc R 1 . .
O O1W 0.4261(19) 0.4352(14) 0.9220(13) 0.082(5) Uani d P 0.25 . .
H H1WA 0.4041 0.4079 0.9801 0.099 Uiso d PR 0.25 . .
H H1WB 0.3928 0.4943 0.9141 0.099 Uiso d PR 0.25 . .

loop_
_atom_site_aniso_label
_atom_site_aniso_U_11
_atom_site_aniso_U_22
_atom_site_aniso_U_33
_atom_site_aniso_U_12
_atom_site_aniso_U_13
_atom_site_aniso_U_23
Cd1 0.0282(2) 0.0394(2) 0.0330(2) 0.01333(13) 0.00468(13) 0.00142(13)
Cl1 0.0510(7) 0.0417(5) 0.0576(7) 0.0264(5) 0.0265(5) 0.0117(5)
N1 0.037(2) 0.0405(18) 0.0375(18) 0.0179(15) 0.0011(15) -0.0009(14)
N2 0.0292(18) 0.0307(16) 0.0391(18) 0.0148(13) 0.0105(14) 0.0045(13)
N3 0.0338(19) 0.0389(18) 0.0416(19) 0.0134(15) 0.0049(15) 0.0054(15)
O1 0.0488(19) 0.0480(17) 0.0532(19) 0.0249(15) 0.0036(15) 0.0120(14)
O2 0.049(2) 0.0382(15) 0.0574(19) 0.0157(14) 0.0107(15) 0.0130(14)
O3 0.052(2) 0.0532(18) 0.0356(16) 0.0137(16) 0.0057(14) -0.0074(14)
O4 0.056(2) 0.085(3) 0.058(2) 0.010(2) -0.0181(18) 0.0130(19)
C1 0.039(2) 0.0345(19) 0.031(2) 0.0106(17) -0.0013(17) 0.0006(16)
C2 0.040(3) 0.049(2) 0.042(2) 0.014(2) 0.0034(19) 0.0007(19)
C3 0.045(3) 0.051(3) 0.042(3) -0.001(2) 0.007(2) 0.006(2)
C4 0.062(3) 0.043(2) 0.048(3) 0.006(2) 0.005(2) 0.016(2)
C5 0.058(3) 0.038(2) 0.047(3) 0.014(2) 0.003(2) 0.0102(19)
C6 0.039(2) 0.0317(19) 0.033(2) 0.0102(17) -0.0032(17) 0.0005(16)
C7 0.046(3) 0.0321(19) 0.036(2) 0.0194(18) 0.0039(18) 0.0052(16)
C8 0.041(2) 0.036(2) 0.043(2) 0.0174(18) 0.0052(19) 0.0100(17)
C9 0.041(3) 0.047(2) 0.070(3) 0.022(2) 0.012(2) 0.015(2)
C10 0.074(4) 0.057(3) 0.079(4) 0.034(3) 0.037(3) 0.012(3)
C11 0.091(5) 0.058(3) 0.058(3) 0.036(3) 0.029(3) -0.007(2)
C12 0.057(3) 0.043(2) 0.044(2) 0.021(2) 0.002(2) -0.0056(19)
C13 0.046(3) 0.040(2) 0.032(2) 0.020(2) 0.0075(18) 0.0031(17)
C14 0.043(3) 0.048(2) 0.037(2) 0.003(2) 0.001(2) 0.0098(19)
C15 0.044(3) 0.055(3) 0.055(3) 0.021(2) -0.005(2) -0.007(2)
C16 0.047(3) 0.057(3) 0.078(4) 0.019(2) -0.024(3) -0.020(3)
C17 0.075(4) 0.059(3) 0.061(3) 0.035(3) -0.026(3) -0.023(3)
C18 0.068(3) 0.055(3) 0.044(3) 0.033(3) -0.002(2) -0.008(2)
C19 0.049(3) 0.0319(19) 0.036(2) 0.0203(18) 0.0048(19) 0.0027(16)
C20 0.043(2) 0.0335(19) 0.036(2) 0.0175(17) 0.0098(18) 0.0083(16)
C21 0.057(3) 0.052(3) 0.047(3) 0.027(2) 0.022(2) 0.005(2)
C22 0.058(3) 0.058(3) 0.070(3) 0.027(2) 0.035(3) 0.009(3)
C23 0.030(2) 0.056(3) 0.070(3) 0.019(2) 0.018(2) 0.007(2)
C24 0.032(2) 0.0327(19) 0.050(2) 0.0146(16) 0.0097(18) 0.0098(17)
C25 0.031(2) 0.0304(19) 0.050(2) 0.0097(16) 0.0021(18) 0.0116(17)
C26 0.034(3) 0.058(3) 0.072(3) 0.020(2) -0.003(2) 0.007(2)
C27 0.042(3) 0.071(3) 0.067(4) 0.009(2) -0.018(3) -0.001(3)
C28 0.056(3) 0.058(3) 0.053(3) 0.011(2) -0.012(2) -0.010(2)
C29 0.048(3) 0.051(3) 0.048(3) 0.019(2) -0.002(2) -0.004(2)
O1W 0.094(13) 0.085(11) 0.094(12) 0.060(10) 0.012(10) 0.039(10)

loop_
_atom_type_symbol
_atom_type_description
_atom_type_scat_dispersion_real
_atom_type_scat_dispersion_imag
_atom_type_scat_source
C C 0.0033 0.0016 'International Tables Vol C Tables 4.2.6.8 and 6.1.1.4'
H H 0.0000 0.0000 'International Tables Vol C Tables 4.2.6.8 and 6.1.1.4'
N N 0.0061 0.0033 'International Tables Vol C Tables 4.2.6.8 and 6.1.1.4'
O O 0.0106 0.0060 'International Tables Vol C Tables 4.2.6.8 and 6.1.1.4'
Cd Cd -0.8075 1.2024 'International Tables Vol C Tables 4.2.6.8 and 6.1.1.4'
Cl Cl 0.1484 0.1585 'International Tables Vol C Tables 4.2.6.8 and 6.1.1.4'

loop_
_geom_angle_atom_site_label_1
_geom_angle_atom_site_label_2
_geom_angle_atom_site_label_3
_geom_angle_site_symmetry_1
_geom_angle_site_symmetry_3
_geom_angle
_geom_angle_publ_flag
O1 Cd1 N2 . . 91.38(11) ?
O1 Cd1 N3 . . 88.97(11) ?
N2 Cd1 N3 . . 69.18(12) ?
O1 Cd1 N1 . . 94.88(12) ?
N2 Cd1 N1 . . 69.08(12) ?
N3 Cd1 N1 . . 138.15(12) ?
O1 Cd1 Cl1 . . 96.17(8) ?
N2 Cd1 Cl1 . . 166.28(9) ?
N3 Cd1 Cl1 . . 99.44(9) ?
N1 Cd1 Cl1 . . 121.40(9) ?
O1 Cd1 Cl1 . 2_776 179.22(8) ?
N2 Cd1 Cl1 . 2_776 87.87(8) ?
N3 Cd1 Cl1 . 2_776 90.99(8) ?
N1 Cd1 Cl1 . 2_776 84.62(9) ?
Cl1 Cd1 Cl1 . 2_776 84.61(3) ?
Cd1 Cl1 Cd1 . 2_776 95.39(3) ?
C15 N1 C19 . . 118.9(4) ?
C15 N1 Cd1 . . 122.7(3) ?
C19 N1 Cd1 . . 118.4(3) ?
C20 N2 C24 . . 120.8(3) ?
C20 N2 Cd1 . . 119.6(3) ?
C24 N2 Cd1 . . 119.4(3) ?
C25 N3 C29 . . 118.3(4) ?
C25 N3 Cd1 . . 119.3(3) ?
C29 N3 Cd1 . . 122.4(3) ?
C13 O1 Cd1 . . 115.1(3) ?
C14 O3 H3A . . 109.5 ?
C2 C1 C6 . . 119.7(4) ?
C2 C1 C13 . . 117.9(4) ?
C6 C1 C13 . . 122.2(4) ?
C3 C2 C1 . . 121.2(4) ?
C3 C2 H2 . . 119.4 ?
C1 C2 H2 . . 119.4 ?
C2 C3 C4 . . 120.1(5) ?
C2 C3 H3 . . 120.0 ?
C4 C3 H3 . . 120.0 ?
C5 C4 C3 . . 119.6(4) ?
C5 C4 H4 . . 120.2 ?
C3 C4 H4 . . 120.2 ?
C4 C5 C6 . . 121.8(4) ?
C4 C5 H5 . . 119.1 ?
C6 C5 H5 . . 119.1 ?
C5 C6 C1 . . 117.5(4) ?
C5 C6 C7 . . 117.3(4) ?
C1 C6 C7 . . 125.1(4) ?
C12 C7 C8 . . 117.8(4) ?
C12 C7 C6 . . 118.3(4) ?
C8 C7 C6 . . 123.5(4) ?
C9 C8 C7 . . 120.5(4) ?
C9 C8 C14 . . 117.7(4) ?
C7 C8 C14 . . 121.8(4) ?
C8 C9 C10 . . 120.9(5) ?
C8 C9 H9 . . 119.5 ?
C10 C9 H9 . . 119.5 ?
C11 C10 C9 . . 119.3(5) ?
C11 C10 H10 . . 120.4 ?
C9 C10 H10 . . 120.4 ?
C10 C11 C12 . . 120.5(5) ?
C10 C11 H11 . . 119.8 ?
C12 C11 H11 . . 119.8 ?
C11 C12 C7 . . 120.9(5) ?
C11 C12 H12 . . 119.5 ?
C7 C12 H12 . . 119.5 ?
O1 C13 O2 . . 124.4(4) ?
O1 C13 C1 . . 117.7(4) ?
O2 C13 C1 . . 117.7(4) ?
O4 C14 O3 . . 121.6(5) ?
O4 C14 C8 . . 121.8(5) ?
O3 C14 C8 . . 116.6(4) ?
N1 C15 C16 . . 123.5(5) ?
N1 C15 H15 . . 118.2 ?
C16 C15 H15 . . 118.2 ?
C17 C16 C15 . . 117.8(5) ?
C17 C16 H16 . . 121.1 ?
C15 C16 H16 . . 121.1 ?
C16 C17 C18 . . 119.7(5) ?
C16 C17 H17 . . 120.1 ?
C18 C17 H17 . . 120.1 ?
C17 C18 C19 . . 119.3(5) ?
C17 C18 H18 . . 120.3 ?
C19 C18 H18 . . 120.3 ?
N1 C19 C18 . . 120.7(4) ?
N1 C19 C20 . . 116.6(3) ?
C18 C19 C20 . . 122.7(4) ?
N2 C20 C21 . . 120.8(4) ?
N2 C20 C19 . . 115.9(3) ?
C21 C20 C19 . . 123.3(4) ?
C22 C21 C20 . . 118.4(4) ?
C22 C21 H21 . . 120.8 ?
C20 C21 H21 . . 120.8 ?
C21 C22 C23 . . 121.5(4) ?
C21 C22 H22 . . 119.3 ?
C23 C22 H22 . . 119.3 ?
C22 C23 C24 . . 117.7(4) ?
C22 C23 H23 . . 121.2 ?
C24 C23 H23 . . 121.2 ?
N2 C24 C23 . . 120.8(4) ?
N2 C24 C25 . . 116.1(3) ?
C23 C24 C25 . . 123.1(4) ?
N3 C25 C26 . . 121.9(4) ?
N3 C25 C24 . . 115.8(4) ?
C26 C25 C24 . . 122.3(4) ?
C27 C26 C25 . . 118.9(5) ?
C27 C26 H26 . . 120.6 ?
C25 C26 H26 . . 120.6 ?
C26 C27 C28 . . 120.0(5) ?
C26 C27 H27 . . 120.0 ?
C28 C27 H27 . . 120.0 ?
C27 C28 C29 . . 118.1(5) ?
C27 C28 H28 . . 120.9 ?
C29 C28 H28 . . 120.9 ?
N3 C29 C28 . . 122.9(5) ?
N3 C29 H29 . . 118.6 ?
C28 C29 H29 . . 118.6 ?
H1WA O1W H1WB . . 109.5 ?

loop_
_geom_bond_atom_site_label_1
_geom_bond_atom_site_label_2
_geom_bond_site_symmetry_2
_geom_bond_distance
_geom_bond_publ_flag
Cd1 O1 . 2.301(3) ?
Cd1 N2 . 2.349(3) ?
Cd1 N3 . 2.362(3) ?
Cd1 N1 . 2.363(3) ?
Cd1 Cl1 . 2.5058(11) ?
Cd1 Cl1 2_776 2.7520(12) ?
Cl1 Cd1 2_776 2.7520(11) ?
N1 C15 . 1.331(6) ?
N1 C19 . 1.345(5) ?
N2 C20 . 1.336(5) ?
N2 C24 . 1.345(5) ?
N3 C25 . 1.342(5) ?
N3 C29 . 1.347(6) ?
O1 C13 . 1.247(5) ?
O2 C13 . 1.266(5) ?
O3 C14 . 1.312(6) ?
O3 H3A . 0.8200 ?
O4 C14 . 1.204(6) ?
C1 C2 . 1.387(6) ?
C1 C6 . 1.405(6) ?
C1 C13 . 1.521(6) ?
C2 C3 . 1.369(6) ?
C2 H2 . 0.9300 ?
C3 C4 . 1.377(7) ?
C3 H3 . 0.9300 ?
C4 C5 . 1.374(7) ?
C4 H4 . 0.9300 ?
C5 C6 . 1.403(6) ?
C5 H5 . 0.9300 ?
C6 C7 . 1.502(6) ?
C7 C12 . 1.399(6) ?
C7 C8 . 1.405(6) ?
C8 C9 . 1.380(6) ?
C8 C14 . 1.512(6) ?
C9 C10 . 1.381(7) ?
C9 H9 . 0.9300 ?
C10 C11 . 1.380(8) ?
C10 H10 . 0.9300 ?
C11 C12 . 1.384(7) ?
C11 H11 . 0.9300 ?
C12 H12 . 0.9300 ?
C15 C16 . 1.378(7) ?
C15 H15 . 0.9300 ?
C16 C17 . 1.372(8) ?
C16 H16 . 0.9300 ?
C17 C18 . 1.379(8) ?
C17 H17 . 0.9300 ?
C18 C19 . 1.394(6) ?
C18 H18 . 0.9300 ?
C19 C20 . 1.484(6) ?
C20 C21 . 1.398(6) ?
C21 C22 . 1.367(7) ?
C21 H21 . 0.9300 ?
C22 C23 . 1.372(7) ?
C22 H22 . 0.9300 ?
C23 C24 . 1.405(6) ?
C23 H23 . 0.9300 ?
C24 C25 . 1.496(6) ?
C25 C26 . 1.394(6) ?
C26 C27 . 1.371(7) ?
C26 H26 . 0.9300 ?
C27 C28 . 1.379(8) ?
C27 H27 . 0.9300 ?
C28 C29 . 1.383(7) ?
C28 H28 . 0.9300 ?
C29 H29 . 0.9300 ?
O1W H1WA . 0.8500 ?
O1W H1WB . 0.8500 ?

loop_
_geom_hbond_atom_site_label_D
_geom_hbond_atom_site_label_H
_geom_hbond_atom_site_label_A
_geom_hbond_site_symmetry_A
_geom_hbond_distance_DH
_geom_hbond_distance_HA
_geom_hbond_distance_DA
_geom_hbond_angle_DHA
_geom_hbond_publ_flag
O3 H3A O2 . 0.82 1.68 2.487(4) 168.5 y
O1W H1WA O4 2_767 0.85 2.41 2.862(14) 114.1 y
O1W H1WB O4 1_455 0.85 2.36 3.093(16) 145.4 y
C16 H16 O4 2_877 0.93 2.43 3.284(6) 153.3 n
C21 H21 O3 2_777 0.93 2.49 3.405(6) 169.2 n
C26 H26 Cl1 1_455 0.93 2.75 3.579(5) 149.0 n

loop_
_geom_torsion_atom_site_label_1
_geom_torsion_atom_site_label_2
_geom_torsion_atom_site_label_3
_geom_torsion_atom_site_label_4
_geom_torsion_site_symmetry_1
_geom_torsion_site_symmetry_2
_geom_torsion_site_symmetry_3
_geom_torsion_site_symmetry_4
_geom_torsion
_geom_torsion_publ_flag
O1 Cd1 Cl1 Cd1 . . . 2_776 -179.90(8) ?
N2 Cd1 Cl1 Cd1 . . . 2_776 57.1(3) ?
N3 Cd1 Cl1 Cd1 . . . 2_776 90.11(9) ?
N1 Cd1 Cl1 Cd1 . . . 2_776 -80.34(10) ?
Cl1 Cd1 Cl1 Cd1 2_776 . . 2_776 0.0 ?
O1 Cd1 N1 C15 . . . . 94.5(4) ?
N2 Cd1 N1 C15 . . . . -175.9(4) ?
N3 Cd1 N1 C15 . . . . -171.6(3) ?
Cl1 Cd1 N1 C15 . . . . -5.8(4) ?
Cl1 Cd1 N1 C15 2_776 . . . -86.1(3) ?
O1 Cd1 N1 C19 . . . . -85.5(3) ?
N2 Cd1 N1 C19 . . . . 4.1(3) ?
N3 Cd1 N1 C19 . . . . 8.5(4) ?
Cl1 Cd1 N1 C19 . . . . 174.3(2) ?
Cl1 Cd1 N1 C19 2_776 . . . 93.9(3) ?
O1 Cd1 N2 C20 . . . . 89.0(3) ?
N3 Cd1 N2 C20 . . . . 177.4(3) ?
N1 Cd1 N2 C20 . . . . -5.7(3) ?
Cl1 Cd1 N2 C20 . . . . -147.5(3) ?
Cl1 Cd1 N2 C20 2_776 . . . -90.7(3) ?
O1 Cd1 N2 C24 . . . . -85.8(3) ?
N3 Cd1 N2 C24 . . . . 2.6(3) ?
N1 Cd1 N2 C24 . . . . 179.5(3) ?
Cl1 Cd1 N2 C24 . . . . 37.7(5) ?
Cl1 Cd1 N2 C24 2_776 . . . 94.5(3) ?
O1 Cd1 N3 C25 . . . . 91.9(3) ?
N2 Cd1 N3 C25 . . . . 0.1(3) ?
N1 Cd1 N3 C25 . . . . -4.2(4) ?
Cl1 Cd1 N3 C25 . . . . -172.0(3) ?
Cl1 Cd1 N3 C25 2_776 . . . -87.3(3) ?
O1 Cd1 N3 C29 . . . . -88.3(3) ?
N2 Cd1 N3 C29 . . . . 179.9(4) ?
N1 Cd1 N3 C29 . . . . 175.6(3) ?
Cl1 Cd1 N3 C29 . . . . 7.8(3) ?
Cl1 Cd1 N3 C29 2_776 . . . 92.5(3) ?
N2 Cd1 O1 C13 . . . . -123.7(3) ?
N3 Cd1 O1 C13 . . . . 167.1(3) ?
N1 Cd1 O1 C13 . . . . -54.6(3) ?
Cl1 Cd1 O1 C13 . . . . 67.8(3) ?
C6 C1 C2 C3 . . . . 3.2(6) ?
C13 C1 C2 C3 . . . . -172.7(4) ?
C1 C2 C3 C4 . . . . -1.9(7) ?
C2 C3 C4 C5 . . . . -1.1(7) ?
C3 C4 C5 C6 . . . . 2.8(7) ?
C4 C5 C6 C1 . . . . -1.4(6) ?
C4 C5 C6 C7 . . . . -177.8(4) ?
C2 C1 C6 C5 . . . . -1.6(6) ?
C13 C1 C6 C5 . . . . 174.2(4) ?
C2 C1 C6 C7 . . . . 174.5(4) ?
C13 C1 C6 C7 . . . . -9.7(6) ?
C5 C6 C7 C12 . . . . 85.8(5) ?
C1 C6 C7 C12 . . . . -90.3(5) ?
C5 C6 C7 C8 . . . . -86.0(5) ?
C1 C6 C7 C8 . . . . 97.9(5) ?
C12 C7 C8 C9 . . . . -1.7(6) ?
C6 C7 C8 C9 . . . . 170.2(4) ?
C12 C7 C8 C14 . . . . 177.5(4) ?
C6 C7 C8 C14 . . . . -10.6(6) ?
C7 C8 C9 C10 . . . . 2.7(7) ?
C14 C8 C9 C10 . . . . -176.6(4) ?
C8 C9 C10 C11 . . . . -1.5(8) ?
C9 C10 C11 C12 . . . . -0.7(8) ?
C10 C11 C12 C7 . . . . 1.6(8) ?
C8 C7 C12 C11 . . . . -0.4(7) ?
C6 C7 C12 C11 . . . . -172.7(4) ?
Cd1 O1 C13 O2 . . . . -1.7(5) ?
Cd1 O1 C13 C1 . . . . 175.0(3) ?
C2 C1 C13 O1 . . . . -39.5(5) ?
C6 C1 C13 O1 . . . . 144.7(4) ?
C2 C1 C13 O2 . . . . 137.4(4) ?
C6 C1 C13 O2 . . . . -38.4(5) ?
C9 C8 C14 O4 . . . . -45.6(6) ?
C7 C8 C14 O4 . . . . 135.2(5) ?
C9 C8 C14 O3 . . . . 132.2(4) ?
C7 C8 C14 O3 . . . . -47.1(6) ?
C19 N1 C15 C16 . . . . 0.7(7) ?
Cd1 N1 C15 C16 . . . . -179.2(4) ?
N1 C15 C16 C17 . . . . 1.0(8) ?
C15 C16 C17 C18 . . . . -1.4(8) ?
C16 C17 C18 C19 . . . . 0.2(8) ?
C15 N1 C19 C18 . . . . -2.1(6) ?
Cd1 N1 C19 C18 . . . . 177.9(3) ?
C15 N1 C19 C20 . . . . 177.5(4) ?
Cd1 N1 C19 C20 . . . . -2.6(4) ?
C17 C18 C19 N1 . . . . 1.6(7) ?
C17 C18 C19 C20 . . . . -177.9(4) ?
C24 N2 C20 C21 . . . . -0.1(6) ?
Cd1 N2 C20 C21 . . . . -174.8(3) ?
C24 N2 C20 C19 . . . . -178.8(3) ?
Cd1 N2 C20 C19 . . . . 6.4(4) ?
N1 C19 C20 N2 . . . . -2.5(5) ?
C18 C19 C20 N2 . . . . 177.0(4) ?
N1 C19 C20 C21 . . . . 178.8(4) ?
C18 C19 C20 C21 . . . . -1.7(6) ?
N2 C20 C21 C22 . . . . 1.2(6) ?
C19 C20 C21 C22 . . . . 179.8(4) ?
C20 C21 C22 C23 . . . . -1.5(7) ?
C21 C22 C23 C24 . . . . 0.8(7) ?
C20 N2 C24 C23 . . . . -0.7(6) ?
Cd1 N2 C24 C23 . . . . 174.1(3) ?
C20 N2 C24 C25 . . . . -179.4(3) ?
Cd1 N2 C24 C25 . . . . -4.7(4) ?
C22 C23 C24 N2 . . . . 0.4(6) ?
C22 C23 C24 C25 . . . . 179.0(4) ?
C29 N3 C25 C26 . . . . -1.0(6) ?
Cd1 N3 C25 C26 . . . . 178.8(3) ?
C29 N3 C25 C24 . . . . 177.8(4) ?
Cd1 N3 C25 C24 . . . . -2.3(4) ?
N2 C24 C25 N3 . . . . 4.6(5) ?
C23 C24 C25 N3 . . . . -174.2(4) ?
N2 C24 C25 C26 . . . . -176.6(4) ?
C23 C24 C25 C26 . . . . 4.7(6) ?
N3 C25 C26 C27 . . . . 0.5(7) ?
C24 C25 C26 C27 . . . . -178.2(4) ?
C25 C26 C27 C28 . . . . -0.2(8) ?
C26 C27 C28 C29 . . . . 0.5(8) ?
C25 N3 C29 C28 . . . . 1.2(7) ?
Cd1 N3 C29 C28 . . . . -178.6(4) ?
C27 C28 C29 N3 . . . . -1.0(8) ?
